data_4073311
loop_
_publ_author_name
'Zhou, Shuangliu'
'Wang, Shaowu'
'Yang, Gaosheng'
'Li, Qinghai'
'Zhang, Lijun'
'Yao, Zijian'
'Zhou, Zhangkai'
'Song, Hai-bin'

_publ_section_title
;
 Synthesis, Structure, and Diverse Catalytic Activities of
 [Ethylenebis(indenyl)]lanthanide(III) Amides on N&#x2212;H and C&#x2212;H
 Addition to Carbodiimides and&#x025B;-Caprolactone Polymerization
;
_journal_issue 15
_journal_name_full Organometallics
_journal_page_first 3755
_journal_paper_doi 10.1021/om070234s
_journal_volume 26
_journal_year 2007
_chemical_formula_sum 'C15 H20 N2'
_chemical_formula_weight 228.33
_chemical_name_systematic
; 
 ? 
;
_space_group_IT_number 29
_symmetry_cell_setting orthorhombic
_symmetry_space_group_name_Hall 'P 2c -2ac'
_symmetry_space_group_name_H-M 'P c a 21'
_atom_sites_solution_hydrogens geom
_atom_sites_solution_primary direct
_atom_sites_solution_secondary difmap
_audit_creation_method SHELXL-97
_cell_angle_alpha 90.00
_cell_angle_beta 90.00
_cell_angle_gamma 90.00
_cell_formula_units_Z 4
_cell_length_a 8.5537(11)
_cell_length_b 16.863(2)
_cell_length_c 10.0178(13)
_cell_measurement_temperature 293(2)
_cell_volume 1445.0(3)
_computing_structure_refinement 'SHELXL-97 (Sheldrick, 1997)'
_computing_structure_solution 'SHELXS-97 (Sheldrick, 1990)'
_diffrn_ambient_temperature 293(2)
_diffrn_measured_fraction_theta_full 0.999
_diffrn_measured_fraction_theta_max 0.999
_diffrn_radiation_monochromator graphite
_diffrn_radiation_source 'fine-focus sealed tube'
_diffrn_radiation_type MoK\a
_diffrn_radiation_wavelength 0.71073
_diffrn_reflns_av_R_equivalents 0.0366
_diffrn_reflns_av_sigmaI/netI 0.0316
_diffrn_reflns_limit_h_max 9
_diffrn_reflns_limit_h_min -10
_diffrn_reflns_limit_k_max 20
_diffrn_reflns_limit_k_min -20
_diffrn_reflns_limit_l_max 10
_diffrn_reflns_limit_l_min -11
_diffrn_reflns_number 9838
_diffrn_reflns_theta_full 25.00
_diffrn_reflns_theta_max 25.00
_diffrn_reflns_theta_min 2.42
_exptl_absorpt_coefficient_mu 0.062
_exptl_absorpt_correction_T_max 0.9947
_exptl_absorpt_correction_T_min 0.9425
_exptl_crystal_density_diffrn 1.050
_exptl_crystal_density_method 'not measured'
_exptl_crystal_F_000 496
_exptl_crystal_size_max 0.97
_exptl_crystal_size_mid 0.25
_exptl_crystal_size_min 0.09
_refine_diff_density_max 0.218
_refine_diff_density_min -0.202
_refine_diff_density_rms 0.027
_refine_ls_abs_structure_details 'Flack H D (1983), Acta Cryst. A39, 876-881'
_refine_ls_abs_structure_Flack 0(5)
_refine_ls_extinction_coef 0.030(5)
_refine_ls_extinction_expression Fc^*^=kFc[1+0.001xFc^2^\l^3^/sin(2\q)]^-1/4^
_refine_ls_extinction_method SHELXL
_refine_ls_goodness_of_fit_ref 1.005
_refine_ls_hydrogen_treatment mixed
_refine_ls_matrix_type full
_refine_ls_number_parameters 155
_refine_ls_number_reflns 2354
_refine_ls_number_restraints 1
_refine_ls_restrained_S_all 1.005
_refine_ls_R_factor_all 0.0738
_refine_ls_R_factor_gt 0.0477
_refine_ls_shift/su_max 0.000
_refine_ls_shift/su_mean 0.000
_refine_ls_structure_factor_coef Fsqd
_refine_ls_weighting_details 'calc w=1/[\s^2^(Fo^2^)+(0.0798P)^2^+0.1970P] where P=(Fo^2^+2Fc^2^)/3'
_refine_ls_weighting_scheme calc
_refine_ls_wR_factor_gt 0.1273
_refine_ls_wR_factor_ref 0.1465
_reflns_number_gt 1688
_reflns_number_total 2354
_reflns_threshold_expression >2sigma(I)
_cod_data_source_file om070234s-file002.cif
_cod_data_source_block 35
_cod_original_sg_symbol_H-M Pca2(1)
_cod_database_code 4073311

loop_
_symmetry_equiv_pos_as_xyz
'x, y, z'
'-x, -y, z+1/2'
'x+1/2, -y, z'
'-x+1/2, y, z+1/2'

loop_
_atom_site_label
_atom_site_type_symbol
_atom_site_fract_x
_atom_site_fract_y
_atom_site_fract_z
_atom_site_U_iso_or_equiv
_atom_site_adp_type
_atom_site_occupancy
_atom_site_symmetry_multiplicity
_atom_site_calc_flag
_atom_site_refinement_flags
C1 C 1.0096(3) 0.35815(15) 0.6279(3) 0.0584(7) Uani 1 1 d .
C2 C 0.9631(4) 0.36184(19) 0.7597(3) 0.0752(9) Uani 1 1 d .
H2 H 0.8976 0.3228 0.7939 0.090 Uiso 1 1 d R
C6 C 1.1102(4) 0.41524(17) 0.5791(3) 0.0712(9) Uani 1 1 d .
H6 H 1.1452 0.4124 0.4914 0.085 Uiso 1 1 d R
C4 C 1.1128(5) 0.48031(19) 0.7894(4) 0.0851(11) Uani 1 1 d .
H4 H 1.1468 0.5217 0.8434 0.102 Uiso 1 1 d R
C5 C 1.1609(4) 0.47556(19) 0.6610(4) 0.0871(11) Uani 1 1 d .
H5 H 1.2287 0.5138 0.6273 0.105 Uiso 1 1 d R
C3 C 1.0129(5) 0.4240(2) 0.8388(4) 0.0877(10) Uani 1 1 d .
H3 H 0.9798 0.4267 0.9272 0.105 Uiso 1 1 d R
C8 C 0.9141(3) 0.24427(17) 0.4687(3) 0.0618(8) Uani 1 1 d .
C9 C 0.8627(3) 0.18401(15) 0.3748(3) 0.0575(7) Uani 1 1 d .
C7 C 0.9565(3) 0.29573(17) 0.5414(3) 0.0595(7) Uani 1 1 d .
N2 N 0.7502(3) 0.13506(12) 0.4274(3) 0.0633(6) Uani 1 1 d .
H2A H 0.6692 0.1665 0.4496 0.076 Uiso 1 1 d R
N1 N 0.9159(3) 0.17627(12) 0.2576(3) 0.0614(6) Uani 1 1 d .
C11 C 1.0465(4) 0.22756(18) 0.2166(4) 0.0720(9) Uani 1 1 d .
H11 H 1.1009 0.2461 0.2968 0.086 Uiso 1 1 d R
C10 C 0.6863(3) 0.06903(15) 0.3526(3) 0.0658(8) Uani 1 1 d .
H10 H 0.7675 0.0470 0.2944 0.079 Uiso 1 1 d R
C14 C 0.6369(4) 0.00540(18) 0.4515(4) 0.0896(11) Uani 1 1 d .
H14A H 0.7255 -0.0087 0.5054 0.134 Uiso 1 1 d R
H14B H 0.6000 -0.0406 0.4048 0.134 Uiso 1 1 d R
H14C H 0.5552 0.0256 0.5077 0.134 Uiso 1 1 d R
C12 C 0.9897(5) 0.2960(3) 0.1425(7) 0.154(3) Uani 1 1 d .
H12A H 0.9532 0.2792 0.0564 0.231 Uiso 1 1 d R
H12B H 1.0731 0.3336 0.1314 0.231 Uiso 1 1 d R
H12C H 0.9054 0.3205 0.1906 0.231 Uiso 1 1 d R
C13 C 1.1552(5) 0.1803(2) 0.1308(6) 0.135(2) Uani 1 1 d .
H13A H 1.2035 0.1408 0.1863 0.202 Uiso 1 1 d R
H13B H 1.2343 0.2141 0.0936 0.202 Uiso 1 1 d R
H13C H 1.0989 0.1547 0.0600 0.202 Uiso 1 1 d R
C15 C 0.5508(4) 0.0935(2) 0.2683(4) 0.0908(11) Uani 1 1 d .
H15A H 0.4686 0.1134 0.3242 0.136 Uiso 1 1 d R
H15B H 0.5129 0.0492 0.2176 0.136 Uiso 1 1 d R
H15C H 0.5848 0.1345 0.2085 0.136 Uiso 1 1 d R

loop_
_atom_site_aniso_label
_atom_site_aniso_U_11
_atom_site_aniso_U_22
_atom_site_aniso_U_33
_atom_site_aniso_U_23
_atom_site_aniso_U_13
_atom_site_aniso_U_12
C1 0.0582(16) 0.0510(15) 0.0660(19) 0.0019(13) -0.0080(15) 0.0022(13)
C2 0.089(2) 0.075(2) 0.062(2) 0.0091(17) 0.0003(18) -0.0050(16)
C6 0.077(2) 0.0680(18) 0.068(2) -0.0014(16) -0.0022(17) -0.0146(16)
C4 0.112(3) 0.070(2) 0.074(3) -0.0069(18) -0.026(2) -0.005(2)
C5 0.097(2) 0.0683(19) 0.096(3) 0.003(2) -0.012(2) -0.0209(18)
C3 0.124(3) 0.087(2) 0.0518(19) -0.0086(19) -0.009(2) 0.008(2)
C8 0.0594(17) 0.0611(17) 0.065(2) 0.0028(16) -0.0009(15) -0.0050(13)
C9 0.0538(15) 0.0536(15) 0.065(2) -0.0026(14) -0.0045(15) -0.0013(12)
C7 0.0574(15) 0.0579(15) 0.0632(18) 0.0027(16) -0.0023(14) -0.0014(13)
N2 0.0592(13) 0.0582(12) 0.0726(16) -0.0061(12) 0.0086(12) -0.0143(11)
N1 0.0550(13) 0.0636(13) 0.0657(17) -0.0022(12) 0.0048(12) -0.0122(11)
C11 0.066(2) 0.0797(18) 0.071(2) 0.0016(17) 0.0023(16) -0.0251(16)
C10 0.0634(17) 0.0634(16) 0.071(2) -0.0098(15) 0.0104(16) -0.0105(14)
C14 0.094(2) 0.0660(17) 0.109(3) 0.016(2) 0.006(2) -0.0159(18)
C12 0.102(3) 0.128(3) 0.232(8) 0.099(5) -0.010(4) -0.032(3)
C13 0.088(3) 0.136(4) 0.179(6) -0.019(4) 0.052(3) -0.021(3)
C15 0.089(2) 0.120(3) 0.064(2) 0.003(2) -0.0086(19) -0.022(2)

loop_
_atom_type_symbol
_atom_type_description
_atom_type_scat_dispersion_real
_atom_type_scat_dispersion_imag
_atom_type_scat_source
C C 0.0033 0.0016 'International Tables Vol C Tables 4.2.6.8 and 6.1.1.4'
H H 0.0000 0.0000 'International Tables Vol C Tables 4.2.6.8 and 6.1.1.4'
N N 0.0061 0.0033 'International Tables Vol C Tables 4.2.6.8 and 6.1.1.4'

loop_
_geom_angle_atom_site_label_1
_geom_angle_atom_site_label_2
_geom_angle_atom_site_label_3
_geom_angle
C2 C1 C6 119.1(3)
C2 C1 C7 121.3(3)
C6 C1 C7 119.6(3)
C1 C2 C3 119.7(3)
C5 C6 C1 120.0(3)
C5 C4 C3 119.5(3)
C4 C5 C6 121.0(3)
C4 C3 C2 120.7(3)
C7 C8 C9 177.3(3)
N1 C9 N2 123.1(3)
N1 C9 C8 124.3(3)
N2 C9 C8 112.6(3)
C8 C7 C1 179.2(3)
C9 N2 C10 121.9(2)
C9 N1 C11 118.1(2)
C12 C11 N1 110.8(3)
C12 C11 C13 109.7(4)
N1 C11 C13 108.6(3)
N2 C10 C15 111.9(2)
N2 C10 C14 108.1(3)
C15 C10 C14 110.4(3)

loop_
_geom_bond_atom_site_label_1
_geom_bond_atom_site_label_2
_geom_bond_distance
C1 C2 1.380(4)
C1 C6 1.381(4)
C1 C7 1.437(4)
C2 C3 1.381(5)
C6 C5 1.376(5)
C4 C5 1.353(5)
C4 C3 1.371(5)
C8 C7 1.189(4)
C8 C9 1.453(4)
C9 N1 1.266(4)
C9 N2 1.373(4)
N2 C10 1.449(3)
N1 C11 1.472(4)
C11 C12 1.456(5)
C11 C13 1.496(5)
C10 C15 1.492(4)
C10 C14 1.520(5)

loop_
_cod_related_entry_id
_cod_related_entry_database
_cod_related_entry_code
1 ChemSpider 21157714
